data_7134523
loop_
_publ_author_name
'Ghosh, Arijit'
'Pawar, Amit B.'

_publ_section_title
;
 Harnessing sulfilimine as an oxidizing directing group in
 Cp*Co(iii)-catalyzed [4+2] annulation with alkynes and 1,3-diynes
;
_journal_issue 45
_journal_name_full 'Chemical Communications'
_journal_page_first 8240
_journal_page_last 8243
_journal_paper_doi 10.1039/D5CC01230A
_journal_volume 61
_journal_year 2025
_chemical_formula_moiety 'C15 H19 N O'
_chemical_formula_sum 'C15 H19 N O'
_chemical_formula_weight 229.31
_space_group_crystal_system monoclinic
_space_group_IT_number 14
_space_group_name_Hall '-P 2ybc'
_space_group_name_H-M_alt 'P 1 21/c 1'
_atom_sites_solution_hydrogens mixed
_atom_sites_solution_primary dual
_audit_creation_date 2024-07-25
_audit_creation_method
;
Olex2 1.5-ac5-024
(compiled 2022.04.12 svn.rca3783a0 for Rigaku Oxford Diffraction, GUI svn.r6498)
;
_audit_update_record
;
2025-02-21 deposited with the CCDC.	2025-04-30 downloaded from the CCDC.
;
_cell_angle_alpha 90
_cell_angle_beta 102.511(7)
_cell_angle_gamma 90
_cell_formula_units_Z 4
_cell_length_a 8.7665(7)
_cell_length_b 18.8687(13)
_cell_length_c 8.1487(5)
_cell_measurement_reflns_used 1382
_cell_measurement_temperature 293(2)
_cell_measurement_theta_max 68.7640
_cell_measurement_theta_min 4.6920
_cell_volume 1315.89(16)
_computing_cell_refinement 'CrysAlisPro 1.171.43.101a (Rigaku OD, 2023)'
_computing_data_collection 'CrysAlisPro system (CCD 43.101a (release 13-12-2023))'
_computing_data_reduction 'CrysAlisPro 1.171.43.101a (Rigaku OD, 2023)'
_computing_molecular_graphics 'Olex2 1.5-ac5-024 (Dolomanov et al., 2009)'
_computing_publication_material 'Olex2 1.5-ac5-024 (Dolomanov et al., 2009)'
_computing_structure_refinement 'SHELXL 2018/1 (Sheldrick, 2015)'
_computing_structure_solution 'SHELXT  (Sheldrick, 2015)'
_diffrn_ambient_temperature 293(2)
_diffrn_detector 'CCD plate'
_diffrn_detector_area_resol_mean 15.9974
_diffrn_detector_type Eos
_diffrn_measured_fraction_theta_full 0.991
_diffrn_measured_fraction_theta_max 0.974
_diffrn_measurement_details
;
List of Runs (angles in degrees, time in seconds):

  # Type    Start    End  Width  t~exp~   \w     \q     \k     \f   Frames
#--------------------------------------------------------------------------
  1  \w    -61.00  16.00   1.00    1.00    --  -24.78  57.00   0.00   77
  2  \w     21.00  52.00   1.00    1.00    --  -24.78  57.00   0.00   31
  3  \w     31.00  76.00   1.00    1.00    --   24.78  57.00  90.00   45
  4  \w     -7.00  26.00   1.00    1.00    --   24.78  57.00  90.00   33
  5  \w   -123.00 -48.00   1.00    2.00    --  -69.25 178.00  30.00   75
  6  \w   -157.00 -84.00   1.00    2.00    --  -69.25 -77.00-150.00   73
  7  \w   -116.00 -83.00   1.00    2.00    --  -69.25 -77.00 150.00   33
  8  \w     67.00 138.00   1.00    2.00    --   69.25 178.00-180.00   71
  9  \w    103.00 131.00   1.00    2.00    --   69.25  77.00-180.00   28
 10  \w     26.00 147.00   1.00    2.00    --   69.25  50.00-120.00  121
 11  \w    136.00 178.00   1.00    2.52    --  113.72  21.00  30.00   42
 12  \w     75.00 133.00   1.00    2.52    --  113.72  21.00  30.00   58
 13  \w     30.00  72.00   1.00    2.52    --  113.72  21.00  30.00   42
 14  \w     26.00 153.00   1.00    2.52    --  113.72 -77.00 -30.00  127
 15  \w     28.00 108.00   1.00    2.52    --  113.72-104.00 150.00   80
 16  \w     54.00 104.00   1.00    2.52    --  113.72-104.00  90.00   50
 17  \w     46.00 160.00   1.00    2.52    --  113.72 -43.00 -60.00  114
;
_diffrn_measurement_device 'four-circle diffractometer'
_diffrn_measurement_device_type 'SuperNova, Dual, Cu at home/near, Eos'
_diffrn_measurement_method '\w scans'
_diffrn_orient_matrix_type 'CrysAlisPro convention (1999,Acta A55,543-557)'
_diffrn_orient_matrix_UB_11 -0.1783031000
_diffrn_orient_matrix_UB_12 -0.0065168000
_diffrn_orient_matrix_UB_13 -0.0206265000
_diffrn_orient_matrix_UB_21 0.0196366000
_diffrn_orient_matrix_UB_22 0.0018873000
_diffrn_orient_matrix_UB_23 0.1924454000
_diffrn_orient_matrix_UB_31 -0.0147560000
_diffrn_orient_matrix_UB_32 0.0813759000
_diffrn_orient_matrix_UB_33 -0.0061189000
_diffrn_radiation_monochromator mirror
_diffrn_radiation_probe x-ray
_diffrn_radiation_type 'Cu K\a'
_diffrn_radiation_wavelength 1.54184
_diffrn_reflns_av_R_equivalents 0.0205
_diffrn_reflns_av_unetI/netI 0.0306
_diffrn_reflns_Laue_measured_fraction_full 0.991
_diffrn_reflns_Laue_measured_fraction_max 0.974
_diffrn_reflns_limit_h_max 10
_diffrn_reflns_limit_h_min -10
_diffrn_reflns_limit_k_max 22
_diffrn_reflns_limit_k_min -15
_diffrn_reflns_limit_l_max 9
_diffrn_reflns_limit_l_min -9
_diffrn_reflns_number 3772
_diffrn_reflns_point_group_measured_fraction_full 0.991
_diffrn_reflns_point_group_measured_fraction_max 0.974
_diffrn_reflns_theta_full 67.684
_diffrn_reflns_theta_max 69.151
_diffrn_reflns_theta_min 4.687
_diffrn_source 'micro-focus sealed X-ray tube'
_diffrn_source_type 'SuperNova (Cu) X-ray Source'
_exptl_absorpt_coefficient_mu 0.559
_exptl_absorpt_correction_T_max 1.000
_exptl_absorpt_correction_T_min 0.655
_exptl_absorpt_correction_type gaussian
_exptl_absorpt_process_details
;
CrysAlisPro 1.171.43.101a (Rigaku Oxford Diffraction, 2023)
Numerical absorption correction based on gaussian integration over
a multifaceted crystal model
Empirical absorption correction using spherical harmonics,
implemented in SCALE3 ABSPACK scaling algorithm.
;
_exptl_crystal_density_diffrn 1.157
_exptl_crystal_density_method 'not measured'
_exptl_crystal_description monoclinic
_exptl_crystal_F_000 496
_exptl_crystal_size_max 0.642
_exptl_crystal_size_mid 0.152
_exptl_crystal_size_min 0.144
_refine_diff_density_max 0.186
_refine_diff_density_min -0.351
_refine_diff_density_rms 0.059
_refine_ls_extinction_method none
_refine_ls_goodness_of_fit_ref 0.987
_refine_ls_hydrogen_treatment mixed
_refine_ls_matrix_type full
_refine_ls_number_parameters 160
_refine_ls_number_reflns 2393
_refine_ls_number_restraints 0
_refine_ls_restrained_S_all 0.987
_refine_ls_R_factor_all 0.0721
_refine_ls_R_factor_gt 0.0568
_refine_ls_shift/su_max 0.000
_refine_ls_shift/su_mean 0.000
_refine_ls_structure_factor_coef Fsqd
_refine_ls_weighting_details 'w=1/[\s^2^(Fo^2^)+(0.1150P)^2^] where P=(Fo^2^+2Fc^2^)/3'
_refine_ls_weighting_scheme calc
_refine_ls_wR_factor_gt 0.1546
_refine_ls_wR_factor_ref 0.1760
_reflns_Friedel_coverage 0.000
_reflns_number_gt 1786
_reflns_number_total 2393
_reflns_threshold_expression 'I > 2\s(I)'
_cod_data_source_file d5cc01230a2.cif
_cod_data_source_block ag_rt_cu_auto
_cod_depositor_comments 'Adding full bibliography for 7134523--7134524.cif.'
_cod_database_code 7134523
_shelx_shelxl_version_number 2018/1
_chemical_oxdiff_formula 'c h n o'
_shelx_space_group_comment
;
The symmetry employed for this shelxl refinement is uniquely defined
by the following loop, which should always be used as a source of
symmetry information in preference to the above space-group names.
They are only intended as comments.
;
_olex2_refinement_description
;
1. Fixed Uiso
 At 1.2 times of:
  All C(H) groups, All C(H,H) groups
 At 1.5 times of:
  All C(H,H,H) groups
2.a Secondary CH2 refined with riding coordinates:
 C13(H13A,H13B), C10(H10A,H10B), C14(H14A,H14B), C11(H11A,H11B)
2.b Aromatic/amide H refined with riding coordinates:
 C4(H4), C1(H1A), C3(H3), C2(H2)
2.c Idealised Me refined as rotating group:
 C15(H15A,H15B,H15C), C12(H12A,H12B,H12C)
;
_olex2_submission_special_instructions 'No special instructions were received'
_oxdiff_exptl_absorpt_empirical_details
;
Empirical correction (ABSPACK) includes:
- Absorption correction using spherical harmonics
- Frame scaling
;
_oxdiff_exptl_absorpt_empirical_full_max 1.454
_oxdiff_exptl_absorpt_empirical_full_min 0.786

loop_
_space_group_symop_operation_xyz
'x, y, z'
'-x, y+1/2, -z+1/2'
'-x, -y, -z'
'x, -y-1/2, z-1/2'

loop_
_atom_site_label
_atom_site_type_symbol
_atom_site_fract_x
_atom_site_fract_y
_atom_site_fract_z
_atom_site_U_iso_or_equiv
_atom_site_adp_type
_atom_site_occupancy
_atom_site_site_symmetry_order
_atom_site_calc_flag
_atom_site_refinement_flags_posn
_atom_site_refinement_flags_adp
_atom_site_refinement_flags_occupancy
_atom_site_disorder_assembly
_atom_site_disorder_group
O1 O 0.01797(18) 0.58918(7) 0.07797(15) 0.0642(4) Uani 1 1 d . . . . .
N1 N 0.09275(18) 0.48844(8) 0.22228(17) 0.0494(4) Uani 1 1 d . . . . .
C5 C 0.1359(2) 0.59763(9) 0.36981(19) 0.0463(4) Uani 1 1 d . . . . .
C9 C 0.20391(19) 0.55974(9) 0.51635(19) 0.0459(4) Uani 1 1 d . . . . .
C7 C 0.15820(19) 0.44967(9) 0.3650(2) 0.0464(4) Uani 1 1 d . . . . .
C8 C 0.21397(19) 0.48323(9) 0.51331(19) 0.0470(4) Uani 1 1 d . . . . .
C6 C 0.0772(2) 0.55970(9) 0.2136(2) 0.0480(4) Uani 1 1 d . . . . .
C13 C 0.2871(2) 0.44308(10) 0.6713(2) 0.0528(5) Uani 1 1 d . . . . .
H13A H 0.244509 0.395456 0.663267 0.063 Uiso 1 1 calc R U . . .
H13B H 0.257808 0.466016 0.766483 0.063 Uiso 1 1 calc R U . . .
C10 C 0.1637(2) 0.37194(10) 0.3295(2) 0.0568(5) Uani 1 1 d . . . . .
H10A H 0.064596 0.357553 0.259154 0.068 Uiso 1 1 calc R U . . .
H10B H 0.177585 0.346043 0.434520 0.068 Uiso 1 1 calc R U . . .
C4 C 0.1245(2) 0.67159(10) 0.3711(2) 0.0580(5) Uani 1 1 d . . . . .
H4 H 0.076944 0.695461 0.273550 0.070 Uiso 1 1 calc R U . . .
C1 C 0.2617(2) 0.60015(11) 0.6623(2) 0.0594(5) Uani 1 1 d . . . . .
H1A H 0.306703 0.577157 0.762027 0.071 Uiso 1 1 calc R U . . .
C14 C 0.4644(2) 0.43825(12) 0.7049(2) 0.0610(5) Uani 1 1 d . . . . .
H14A H 0.494299 0.411681 0.614972 0.073 Uiso 1 1 calc R U . . .
H14B H 0.507522 0.485587 0.704973 0.073 Uiso 1 1 calc R U . . .
C3 C 0.1828(3) 0.70904(12) 0.5147(3) 0.0679(6) Uani 1 1 d . . . . .
H3 H 0.175707 0.758216 0.515022 0.081 Uiso 1 1 calc R U . . .
C2 C 0.2526(3) 0.67296(11) 0.6598(3) 0.0678(6) Uani 1 1 d . . . . .
H2 H 0.293988 0.698385 0.757072 0.081 Uiso 1 1 calc R U . . .
C11 C 0.2937(3) 0.35245(12) 0.2430(3) 0.0746(6) Uani 1 1 d . . . . .
H11A H 0.286562 0.382182 0.144488 0.089 Uiso 1 1 calc R U . . .
H11B H 0.393321 0.362005 0.318501 0.089 Uiso 1 1 calc R U . . .
C15 C 0.5330(3) 0.40272(15) 0.8714(3) 0.0809(7) Uani 1 1 d . . . . .
H15A H 0.492027 0.355533 0.871234 0.121 Uiso 1 1 calc R U . . .
H15B H 0.505746 0.429444 0.961109 0.121 Uiso 1 1 calc R U . . .
H15C H 0.644647 0.400690 0.887197 0.121 Uiso 1 1 calc R U . . .
C12 C 0.2889(4) 0.27635(13) 0.1905(4) 0.1036(10) Uani 1 1 d . . . . .
H12A H 0.193801 0.267333 0.109405 0.155 Uiso 1 1 calc R U . . .
H12B H 0.293135 0.246597 0.286898 0.155 Uiso 1 1 calc R U . . .
H12C H 0.376680 0.266299 0.141350 0.155 Uiso 1 1 calc R U . . .
H1 H 0.056(3) 0.4642(11) 0.125(3) 0.062(6) Uiso 1 1 d . . . . .

loop_
_atom_site_aniso_label
_atom_site_aniso_U_11
_atom_site_aniso_U_22
_atom_site_aniso_U_33
_atom_site_aniso_U_23
_atom_site_aniso_U_13
_atom_site_aniso_U_12
O1 0.0853(10) 0.0570(8) 0.0410(6) 0.0061(5) -0.0070(6) 0.0047(6)
N1 0.0553(9) 0.0498(8) 0.0376(7) 0.0011(6) -0.0024(6) -0.0018(6)
C5 0.0458(9) 0.0538(10) 0.0385(8) -0.0009(6) 0.0074(7) -0.0026(7)
C9 0.0410(9) 0.0585(10) 0.0376(8) 0.0004(7) 0.0069(6) -0.0002(7)
C7 0.0440(9) 0.0513(9) 0.0422(8) 0.0068(6) 0.0054(7) -0.0010(7)
C8 0.0417(9) 0.0598(10) 0.0379(8) 0.0065(7) 0.0050(7) 0.0005(7)
C6 0.0493(9) 0.0522(9) 0.0394(8) 0.0036(7) 0.0026(7) -0.0008(7)
C13 0.0508(10) 0.0661(11) 0.0396(8) 0.0093(7) 0.0054(7) 0.0014(8)
C10 0.0622(11) 0.0529(10) 0.0517(9) 0.0075(8) 0.0043(8) -0.0049(8)
C4 0.0706(12) 0.0542(10) 0.0491(10) 0.0009(7) 0.0128(9) -0.0015(9)
C1 0.0580(11) 0.0762(13) 0.0408(9) -0.0063(8) 0.0036(8) 0.0031(9)
C14 0.0519(11) 0.0813(13) 0.0464(9) 0.0137(9) 0.0031(8) 0.0042(9)
C3 0.0821(14) 0.0596(11) 0.0627(11) -0.0105(9) 0.0174(10) -0.0035(11)
C2 0.0742(14) 0.0742(13) 0.0536(10) -0.0200(9) 0.0108(9) -0.0025(11)
C11 0.0710(14) 0.0629(12) 0.0879(15) -0.0120(11) 0.0130(12) 0.0004(10)
C15 0.0641(13) 0.1089(18) 0.0596(12) 0.0236(11) -0.0085(10) 0.0027(12)
C12 0.131(3) 0.0708(16) 0.113(2) -0.0242(15) 0.035(2) 0.0026(16)

loop_
_atom_type_symbol
_atom_type_description
_atom_type_scat_dispersion_real
_atom_type_scat_dispersion_imag
_atom_type_scat_source
C C 0.0181 0.0091 'International Tables Vol C Tables 4.2.6.8 and 6.1.1.4'
H H 0.0000 0.0000 'International Tables Vol C Tables 4.2.6.8 and 6.1.1.4'
N N 0.0311 0.0180 'International Tables Vol C Tables 4.2.6.8 and 6.1.1.4'
O O 0.0492 0.0322 'International Tables Vol C Tables 4.2.6.8 and 6.1.1.4'

loop_
_exptl_crystal_face_index_h
_exptl_crystal_face_index_k
_exptl_crystal_face_index_l
_exptl_crystal_face_perp_dist
0 -12 0 0.0920
-2 0 5 0.3442
6 1 0 0.0787
1 -1 -5 0.2813
-3 -1 -4 0.2131
-5 -1 3 0.1936
0 12 0 0.0689
1 -1 5 0.3259
5 -1 1 0.1328
1 -12 0 0.0804
-5 -1 -1 0.1017
-5 6 0 0.0582
-5 -4 0 0.0624
5 3 0 0.0779
6 -1 0 0.0730

loop_
_geom_angle_atom_site_label_1
_geom_angle_atom_site_label_2
_geom_angle_atom_site_label_3
_geom_angle
_geom_angle_site_symmetry_1
_geom_angle_site_symmetry_3
_geom_angle_publ_flag
C6 N1 C7 125.92(15) . . ?
C9 C5 C6 119.80(16) . . ?
C4 C5 C9 121.18(15) . . ?
C4 C5 C6 119.02(15) . . ?
C5 C9 C8 120.54(14) . . ?
C5 C9 C1 116.68(17) . . ?
C1 C9 C8 122.78(15) . . ?
N1 C7 C10 112.27(15) . . ?
C8 C7 N1 120.23(16) . . ?
C8 C7 C10 127.44(15) . . ?
C9 C8 C13 120.10(14) . . ?
C7 C8 C9 117.96(14) . . ?
C7 C8 C13 121.93(17) . . ?
O1 C6 N1 120.56(15) . . ?
O1 C6 C5 123.88(16) . . ?
N1 C6 C5 115.55(14) . . ?
C8 C13 C14 114.32(14) . . ?
C7 C10 C11 112.81(16) . . ?
C3 C4 C5 120.50(17) . . ?
C2 C1 C9 121.19(18) . . ?
C15 C14 C13 112.31(16) . . ?
C4 C3 C2 119.35(19) . . ?
C1 C2 C3 121.08(18) . . ?
C12 C11 C10 112.9(2) . . ?

loop_
_geom_bond_atom_site_label_1
_geom_bond_atom_site_label_2
_geom_bond_distance
_geom_bond_site_symmetry_2
_geom_bond_publ_flag
O1 C6 1.246(2) . ?
N1 C7 1.388(2) . ?
N1 C6 1.352(2) . ?
C5 C9 1.408(2) . ?
C5 C6 1.454(2) . ?
C5 C4 1.399(3) . ?
C9 C8 1.447(3) . ?
C9 C1 1.411(2) . ?
C7 C8 1.358(2) . ?
C7 C10 1.498(3) . ?
C8 C13 1.512(2) . ?
C13 C14 1.521(3) . ?
C10 C11 1.510(3) . ?
C4 C3 1.368(3) . ?
C1 C2 1.376(3) . ?
C14 C15 1.516(2) . ?
C3 C2 1.387(3) . ?
C11 C12 1.496(3) . ?

loop_
_exptl_oxdiff_crystal_face_indexfrac_h
_exptl_oxdiff_crystal_face_indexfrac_k
_exptl_oxdiff_crystal_face_indexfrac_l
_exptl_oxdiff_crystal_face_x
_exptl_oxdiff_crystal_face_y
_exptl_oxdiff_crystal_face_z
0.3148 -12.1777 0.4009 0.0150 0.0603 -0.9981
-1.9115 -0.0637 5.2487 0.2330 0.9724 -0.0091
5.6263 0.8765 -0.4491 -0.9996 0.0257 -0.0089
1.3767 -1.1089 -5.2659 -0.1296 -0.9885 -0.0783
-3.1956 -0.8354 -3.6154 0.6498 -0.7601 0.0013
-5.2334 -1.1316 3.0254 0.8781 0.4773 -0.0334
-0.4352 12.2084 0.0005 -0.0020 0.0146 0.9999
1.0594 -1.0015 4.8430 -0.2823 0.9509 -0.1268
5.1191 -0.8413 1.1978 -0.9320 0.3294 -0.1513
0.7080 -12.1491 -0.0552 -0.0459 -0.0197 -0.9988
-5.1251 -0.5136 -1.2029 0.9420 -0.3331 0.0412
-4.9600 5.7935 0.3354 0.8397 -0.0219 0.5426
-5.3755 -3.7379 0.4558 0.9734 -0.0249 -0.2276
5.3756 2.9035 0.0910 -0.9793 0.1286 0.1564
5.5161 -0.8104 0.1130 -0.9806 0.1285 -0.1480
